data_4071930
loop_
_publ_author_name
'Cordiner, Richard L.'
'Hill, Anthony F.'
'Wagler, J\"org'

_publ_section_title
;
 Reactions of [Mo(&#xE5FC;CBr)(CO)2{HB(pzMe2)3}] (pz = pyrazol-1-yl) with
 Amines: Synthesis of Amino, Pyridinium, and Thiolato Carbyne Complexes
;
_journal_issue 17
_journal_name_full Organometallics
_journal_page_first 4532
_journal_paper_doi 10.1021/om8004756
_journal_volume 27
_journal_year 2008
_chemical_formula_moiety 'C15 H22 B Mo N6 O3, C9 H17 N2'
_chemical_formula_sum 'C24 H39 B Mo N8 O3'
_chemical_formula_weight 594.38
_chemical_name_systematic
;
 ?
;
_space_group_IT_number 14
_symmetry_cell_setting monoclinic
_symmetry_space_group_name_Hall '-P 2ybc'
_symmetry_space_group_name_H-M 'P 1 21/c 1'
_atom_sites_solution_hydrogens geom
_atom_sites_solution_primary direct
_atom_sites_solution_secondary difmap
_audit_creation_method SHELXL-97
_cell_angle_alpha 90.00
_cell_angle_beta 92.8290(10)
_cell_angle_gamma 90.00
_cell_formula_units_Z 4
_cell_length_a 9.9520(2)
_cell_length_b 16.9385(2)
_cell_length_c 15.9761(2)
_cell_measurement_reflns_used 52852
_cell_measurement_temperature 100(2)
_cell_measurement_theta_max 30.999
_cell_measurement_theta_min 2.546
_cell_volume 2689.84(7)
_computing_cell_refinement DENZO-SMN
_computing_data_collection 'Nonius Collect'
_computing_data_reduction Scalepack
_computing_molecular_graphics 'ORTEP32 for windows (Farugia)'
_computing_publication_material 'Ciftab (Sheldrick, 1997)'
_computing_structure_refinement 'SHELXL-97 (Sheldrick, 1997)'
_computing_structure_solution 'SHELXS-97 (Sheldrick, 1990)'
_diffrn_ambient_temperature 100(2)
_diffrn_measured_fraction_theta_full 0.999
_diffrn_measured_fraction_theta_max 0.999
_diffrn_measurement_device_type 'Nonius Kappa CCD area detector'
_diffrn_measurement_method 'phi and omega scans'
_diffrn_radiation_monochromator graphite
_diffrn_radiation_source 'fine-focus sealed tube'
_diffrn_radiation_type MoK\a
_diffrn_radiation_wavelength 0.71073
_diffrn_reflns_av_R_equivalents 0.0471
_diffrn_reflns_av_sigmaI/netI 0.0313
_diffrn_reflns_limit_h_max 13
_diffrn_reflns_limit_h_min -14
_diffrn_reflns_limit_k_max 23
_diffrn_reflns_limit_k_min -23
_diffrn_reflns_limit_l_max 22
_diffrn_reflns_limit_l_min -22
_diffrn_reflns_number 50527
_diffrn_reflns_theta_full 30.00
_diffrn_reflns_theta_max 30.00
_diffrn_reflns_theta_min 2.55
_exptl_absorpt_coefficient_mu 0.530
_exptl_absorpt_correction_T_max 0.944
_exptl_absorpt_correction_T_min 0.883
_exptl_absorpt_correction_type multi-scan
_exptl_absorpt_process_details SORTAV
_exptl_crystal_colour colorless
_exptl_crystal_density_diffrn 1.468
_exptl_crystal_density_method 'not measured'
_exptl_crystal_description polyhedron
_exptl_crystal_F_000 1240
_exptl_crystal_size_max 0.16
_exptl_crystal_size_mid 0.14
_exptl_crystal_size_min 0.11
_refine_diff_density_max 0.829
_refine_diff_density_min -0.745
_refine_diff_density_rms 0.078
_refine_ls_extinction_method none
_refine_ls_goodness_of_fit_ref 1.067
_refine_ls_hydrogen_treatment mixed
_refine_ls_matrix_type full
_refine_ls_number_parameters 351
_refine_ls_number_reflns 7830
_refine_ls_number_restraints 3
_refine_ls_restrained_S_all 1.067
_refine_ls_R_factor_all 0.0400
_refine_ls_R_factor_gt 0.0294
_refine_ls_shift/su_max 0.001
_refine_ls_shift/su_mean 0.000
_refine_ls_structure_factor_coef Fsqd
_refine_ls_weighting_details 'calc w=1/[\s^2^(Fo^2^)+(0.0338P)^2^+1.4084P] where P=(Fo^2^+2Fc^2^)/3'
_refine_ls_weighting_scheme calc
_refine_ls_wR_factor_gt 0.0699
_refine_ls_wR_factor_ref 0.0736
_reflns_number_gt 6646
_reflns_number_total 7830
_reflns_threshold_expression >2sigma(I)
_cod_data_source_file om8004756_si_006.cif
_cod_data_source_block rc02401
_cod_original_sg_symbol_Hall -P2ybc
_cod_original_sg_symbol_H-M P21/c
_cod_database_code 4071930

loop_
_symmetry_equiv_pos_as_xyz
'x, y, z'
'-x, y+1/2, -z+1/2'
'-x, -y, -z'
'x, -y-1/2, z-1/2'

loop_
_atom_site_label
_atom_site_type_symbol
_atom_site_fract_x
_atom_site_fract_y
_atom_site_fract_z
_atom_site_U_iso_or_equiv
_atom_site_adp_type
_atom_site_occupancy
_atom_site_symmetry_multiplicity
_atom_site_calc_flag
_atom_site_refinement_flags
_atom_site_disorder_assembly
_atom_site_disorder_group
Mo1 Mo 0.286376(12) 0.121373(7) 0.319681(8) 0.01221(4) Uani 1 1 d . . .
O1 O 0.13618(11) 0.09103(7) 0.36440(7) 0.0174(2) Uani 1 1 d . . .
O2 O 0.41436(11) 0.07552(6) 0.37969(7) 0.0159(2) Uani 1 1 d . . .
O3 O 0.28767(11) 0.07455(7) 0.22349(7) 0.0178(2) Uani 1 1 d . . .
N1 N 0.29443(13) 0.22542(8) 0.42053(8) 0.0150(3) Uani 1 1 d . . .
N2 N 0.30699(13) 0.30424(8) 0.40219(8) 0.0151(3) Uani 1 1 d . . .
N3 N 0.16315(13) 0.22155(8) 0.25075(8) 0.0152(3) Uani 1 1 d . . .
N4 N 0.18294(13) 0.30110(8) 0.26158(8) 0.0151(3) Uani 1 1 d . . .
N5 N 0.44499(13) 0.20860(8) 0.27270(8) 0.0145(2) Uani 1 1 d . . .
N6 N 0.43418(13) 0.28945(8) 0.27180(8) 0.0144(2) Uani 1 1 d . . .
B1 B 0.31200(18) 0.32992(10) 0.31002(11) 0.0153(3) Uani 1 1 d . . .
H1 H 0.3200 0.3886 0.3060 0.018 Uiso 1 1 calc R . .
C1 C 0.28271(18) 0.14268(10) 0.54807(10) 0.0212(3) Uani 1 1 d . . .
H1A H 0.1890 0.1249 0.5424 0.032 Uiso 1 1 calc R . .
H1B H 0.3094 0.1488 0.6076 0.032 Uiso 1 1 calc R . .
H1C H 0.3409 0.1036 0.5228 0.032 Uiso 1 1 calc R . .
C2 C 0.29612(15) 0.22013(10) 0.50445(10) 0.0166(3) Uani 1 1 d . . .
C3 C 0.31002(16) 0.29508(10) 0.54037(10) 0.0189(3) Uani 1 1 d . . .
H3 H 0.3144 0.3078 0.5984 0.023 Uiso 1 1 calc R . .
C4 C 0.31602(16) 0.34672(10) 0.47391(10) 0.0180(3) Uani 1 1 d . . .
C5 C 0.32888(19) 0.43469(10) 0.47558(12) 0.0255(4) Uani 1 1 d . . .
H5A H 0.4119 0.4502 0.4494 0.038 Uiso 1 1 calc R . .
H5B H 0.3317 0.4532 0.5338 0.038 Uiso 1 1 calc R . .
H5C H 0.2515 0.4583 0.4446 0.038 Uiso 1 1 calc R . .
C6 C 0.00167(18) 0.13258(10) 0.17533(11) 0.0231(3) Uani 1 1 d . . .
H6A H 0.0658 0.1062 0.1400 0.035 Uiso 1 1 calc R . .
H6B H -0.0853 0.1378 0.1443 0.035 Uiso 1 1 calc R . .
H6C H -0.0096 0.1012 0.2260 0.035 Uiso 1 1 calc R . .
C7 C 0.05379(15) 0.21272(10) 0.19931(10) 0.0171(3) Uani 1 1 d . . .
C8 C 0.00194(16) 0.28725(10) 0.17702(10) 0.0196(3) Uani 1 1 d . . .
H8 H -0.0747 0.2981 0.1411 0.024 Uiso 1 1 calc R . .
C9 C 0.08522(16) 0.34169(10) 0.21814(10) 0.0178(3) Uani 1 1 d . . .
C10 C 0.07560(19) 0.42982(10) 0.22121(12) 0.0251(4) Uani 1 1 d . . .
H10A H 0.0622 0.4467 0.2789 0.038 Uiso 1 1 calc R . .
H10B H -0.0006 0.4475 0.1847 0.038 Uiso 1 1 calc R . .
H10C H 0.1589 0.4530 0.2021 0.038 Uiso 1 1 calc R . .
C11 C 0.60734(18) 0.10702(10) 0.22904(12) 0.0234(4) Uani 1 1 d . . .
H11A H 0.5935 0.0776 0.2807 0.035 Uiso 1 1 calc R . .
H11B H 0.7031 0.1064 0.2174 0.035 Uiso 1 1 calc R . .
H11C H 0.5552 0.0824 0.1824 0.035 Uiso 1 1 calc R . .
C12 C 0.56191(16) 0.19043(10) 0.23912(10) 0.0166(3) Uani 1 1 d . . .
C13 C 0.62743(16) 0.26010(10) 0.21732(10) 0.0185(3) Uani 1 1 d . . .
H13 H 0.7121 0.2644 0.1927 0.022 Uiso 1 1 calc R . .
C14 C 0.54412(16) 0.32143(10) 0.23876(10) 0.0167(3) Uani 1 1 d . . .
C15 C 0.56666(19) 0.40847(10) 0.23200(11) 0.0241(4) Uani 1 1 d . . .
H15A H 0.5035 0.4306 0.1892 0.036 Uiso 1 1 calc R . .
H15B H 0.6591 0.4184 0.2162 0.036 Uiso 1 1 calc R . .
H15C H 0.5522 0.4335 0.2861 0.036 Uiso 1 1 calc R . .
N7 N 0.10521(16) 0.88082(9) 0.56904(11) 0.0251(3) Uani 1 1 d D . .
H7N H 0.020(2) 0.8900(13) 0.5880(14) 0.033(6) Uiso 1 1 d . . .
N8 N 0.27697(14) 0.79562(8) 0.53917(9) 0.0188(3) Uani 1 1 d . . .
C16 C 0.1794(2) 0.94947(12) 0.53982(16) 0.0251(5) Uani 0.833(4) 1 d PD A 1
H16A H 0.2401 0.9701 0.5856 0.030 Uiso 0.833(4) 1 calc PR A 1
H16B H 0.1159 0.9919 0.5218 0.030 Uiso 0.833(4) 1 calc PR A 1
C17 C 0.2604(2) 0.92336(12) 0.46689(13) 0.0228(5) Uani 0.833(4) 1 d PD A 1
H17A H 0.1991 0.9055 0.4200 0.027 Uiso 0.833(4) 1 calc PR A 1
H17B H 0.3143 0.9681 0.4470 0.027 Uiso 0.833(4) 1 calc PR A 1
C16A C 0.1498(8) 0.9418(6) 0.5114(7) 0.0251(5) Uani 0.167(4) 1 d PD A 2
H16C H 0.1189 0.9945 0.5291 0.030 Uiso 0.167(4) 1 calc PR A 2
H16D H 0.1130 0.9314 0.4538 0.030 Uiso 0.167(4) 1 calc PR A 2
C17A C 0.3021(9) 0.9384(3) 0.5148(7) 0.0228(5) Uani 0.167(4) 1 d PD A 2
H17C H 0.3366 0.9764 0.4739 0.027 Uiso 0.167(4) 1 calc PR A 2
H17D H 0.3374 0.9541 0.5714 0.027 Uiso 0.167(4) 1 calc PR A 2
C18 C 0.35206(17) 0.85676(11) 0.49518(10) 0.0207(3) Uani 1 1 d D A .
H18A H 0.3933 0.8331 0.4459 0.025 Uiso 1 1 calc R B 1
H18B H 0.4253 0.8776 0.5331 0.025 Uiso 1 1 calc R B 1
C19 C 0.34729(16) 0.71984(10) 0.55202(11) 0.0208(3) Uani 1 1 d . A .
H19A H 0.3495 0.7065 0.6124 0.025 Uiso 1 1 calc R . .
H19B H 0.4415 0.7260 0.5358 0.025 Uiso 1 1 calc R . .
C20 C 0.28327(18) 0.65178(11) 0.50265(11) 0.0235(3) Uani 1 1 d . . .
H20A H 0.3509 0.6094 0.4977 0.028 Uiso 1 1 calc R A .
H20B H 0.2574 0.6704 0.4453 0.028 Uiso 1 1 calc R . .
C21 C 0.15916(18) 0.61728(10) 0.54182(12) 0.0253(4) Uani 1 1 d . A .
H21A H 0.1867 0.5949 0.5973 0.030 Uiso 1 1 calc R . .
H21B H 0.1243 0.5733 0.5061 0.030 Uiso 1 1 calc R . .
C22 C 0.04518(17) 0.67631(10) 0.55312(11) 0.0226(3) Uani 1 1 d . . .
H22A H -0.0322 0.6479 0.5756 0.027 Uiso 1 1 calc R A .
H22B H 0.0158 0.6976 0.4975 0.027 Uiso 1 1 calc R . .
C23 C 0.08253(17) 0.74569(10) 0.61169(10) 0.0214(3) Uani 1 1 d . A .
H23A H -0.0011 0.7683 0.6328 0.026 Uiso 1 1 calc R . .
H23B H 0.1371 0.7254 0.6605 0.026 Uiso 1 1 calc R . .
C24 C 0.15943(16) 0.81017(10) 0.57123(10) 0.0181(3) Uani 1 1 d . A .

loop_
_atom_site_aniso_label
_atom_site_aniso_U_11
_atom_site_aniso_U_22
_atom_site_aniso_U_33
_atom_site_aniso_U_23
_atom_site_aniso_U_13
_atom_site_aniso_U_12
Mo1 0.01154(7) 0.01247(7) 0.01274(7) 0.00027(5) 0.00187(4) -0.00042(5)
O1 0.0153(5) 0.0164(5) 0.0208(6) 0.0003(4) 0.0043(4) -0.0018(4)
O2 0.0149(5) 0.0157(5) 0.0172(5) 0.0015(4) 0.0004(4) -0.0002(4)
O3 0.0193(6) 0.0180(6) 0.0162(5) -0.0011(4) 0.0012(4) 0.0002(4)
N1 0.0155(6) 0.0144(6) 0.0154(6) -0.0003(5) 0.0024(5) -0.0002(5)
N2 0.0159(6) 0.0130(6) 0.0167(6) -0.0018(5) 0.0025(5) 0.0004(5)
N3 0.0142(6) 0.0157(6) 0.0157(6) 0.0008(5) 0.0014(5) -0.0008(5)
N4 0.0150(6) 0.0147(6) 0.0159(6) 0.0019(5) 0.0020(5) 0.0019(5)
N5 0.0149(6) 0.0135(6) 0.0153(6) 0.0006(5) 0.0025(5) 0.0001(5)
N6 0.0138(6) 0.0145(6) 0.0148(6) 0.0021(5) 0.0017(5) -0.0011(5)
B1 0.0168(8) 0.0116(8) 0.0175(8) 0.0008(6) 0.0009(6) 0.0007(6)
C1 0.0240(8) 0.0251(8) 0.0148(7) 0.0016(6) 0.0039(6) -0.0015(7)
C2 0.0127(7) 0.0221(8) 0.0150(7) -0.0002(6) 0.0022(5) 0.0001(6)
C3 0.0155(7) 0.0248(8) 0.0166(7) -0.0052(6) 0.0020(6) 0.0009(6)
C4 0.0142(7) 0.0198(8) 0.0201(8) -0.0055(6) 0.0009(6) 0.0017(6)
C5 0.0279(9) 0.0193(8) 0.0293(9) -0.0089(7) 0.0003(7) 0.0013(7)
C6 0.0205(8) 0.0259(9) 0.0223(8) 0.0022(7) -0.0049(6) -0.0041(7)
C7 0.0128(7) 0.0237(8) 0.0151(7) 0.0034(6) 0.0026(5) -0.0004(6)
C8 0.0148(7) 0.0266(9) 0.0175(7) 0.0061(6) 0.0015(6) 0.0022(6)
C9 0.0149(7) 0.0222(8) 0.0166(7) 0.0057(6) 0.0037(6) 0.0043(6)
C10 0.0270(9) 0.0220(9) 0.0264(9) 0.0060(7) 0.0006(7) 0.0063(7)
C11 0.0212(8) 0.0206(8) 0.0294(9) 0.0006(7) 0.0115(7) 0.0039(6)
C12 0.0153(7) 0.0195(8) 0.0154(7) 0.0014(6) 0.0035(6) 0.0005(6)
C13 0.0159(7) 0.0233(8) 0.0168(7) 0.0013(6) 0.0057(6) -0.0022(6)
C14 0.0159(7) 0.0192(8) 0.0152(7) 0.0021(6) 0.0011(6) -0.0038(6)
C15 0.0273(9) 0.0187(8) 0.0270(9) 0.0030(7) 0.0081(7) -0.0060(7)
N7 0.0187(7) 0.0218(8) 0.0359(9) 0.0006(6) 0.0129(6) 0.0002(6)
N8 0.0147(6) 0.0222(7) 0.0196(7) 0.0009(5) 0.0034(5) 0.0001(5)
C16 0.0223(11) 0.0193(10) 0.0342(13) -0.0042(9) 0.0052(10) -0.0047(8)
C17 0.0234(10) 0.0227(10) 0.0224(10) 0.0007(8) 0.0020(8) -0.0064(8)
C16A 0.0223(11) 0.0193(10) 0.0342(13) -0.0042(9) 0.0052(10) -0.0047(8)
C17A 0.0234(10) 0.0227(10) 0.0224(10) 0.0007(8) 0.0020(8) -0.0064(8)
C18 0.0159(8) 0.0269(9) 0.0197(8) -0.0030(7) 0.0056(6) -0.0056(6)
C19 0.0141(7) 0.0265(9) 0.0219(8) -0.0001(7) 0.0005(6) 0.0047(6)
C20 0.0205(8) 0.0253(9) 0.0248(9) -0.0020(7) 0.0026(7) 0.0043(7)
C21 0.0221(9) 0.0217(9) 0.0325(10) 0.0001(7) 0.0038(7) 0.0021(7)
C22 0.0178(8) 0.0221(8) 0.0283(9) 0.0000(7) 0.0048(6) -0.0013(6)
C23 0.0180(8) 0.0265(9) 0.0205(8) 0.0027(7) 0.0077(6) 0.0017(6)
C24 0.0150(7) 0.0221(8) 0.0174(7) -0.0012(6) 0.0019(6) -0.0010(6)

loop_
_atom_type_symbol
_atom_type_description
_atom_type_scat_dispersion_real
_atom_type_scat_dispersion_imag
_atom_type_scat_source
C C 0.0033 0.0016 'International Tables Vol C Tables 4.2.6.8 and 6.1.1.4'
H H 0.0000 0.0000 'International Tables Vol C Tables 4.2.6.8 and 6.1.1.4'
N N 0.0061 0.0033 'International Tables Vol C Tables 4.2.6.8 and 6.1.1.4'
O O 0.0106 0.0060 'International Tables Vol C Tables 4.2.6.8 and 6.1.1.4'
B B 0.0013 0.0007 'International Tables Vol C Tables 4.2.6.8 and 6.1.1.4'
Mo Mo -1.6832 0.6857 'International Tables Vol C Tables 4.2.6.8 and 6.1.1.4'

loop_
_geom_angle_atom_site_label_1
_geom_angle_atom_site_label_2
_geom_angle_atom_site_label_3
_geom_angle
O3 Mo1 O2 104.34(5)
O3 Mo1 O1 105.65(5)
O2 Mo1 O1 104.99(5)
O3 Mo1 N5 88.25(5)
O2 Mo1 N5 88.35(5)
O1 Mo1 N5 157.26(5)
O3 Mo1 N3 86.62(5)
O2 Mo1 N3 159.55(5)
O1 Mo1 N3 88.11(5)
N5 Mo1 N3 74.58(5)
O3 Mo1 N1 159.52(5)
O2 Mo1 N1 87.61(5)
O1 Mo1 N1 86.71(5)
N5 Mo1 N1 75.33(4)
N3 Mo1 N1 77.37(5)
C2 N1 N2 106.32(13)
C2 N1 Mo1 128.55(11)
N2 N1 Mo1 125.03(9)
C4 N2 N1 109.83(13)
C4 N2 B1 131.04(14)
N1 N2 B1 119.11(12)
C7 N3 N4 107.12(13)
C7 N3 Mo1 126.84(11)
N4 N3 Mo1 125.81(10)
C9 N4 N3 109.83(13)
C9 N4 B1 130.88(14)
N3 N4 B1 118.95(12)
C12 N5 N6 107.08(12)
C12 N5 Mo1 127.05(11)
N6 N5 Mo1 125.84(9)
C14 N6 N5 109.83(13)
C14 N6 B1 130.07(13)
N5 N6 B1 120.01(12)
N2 B1 N4 108.94(13)
N2 B1 N6 108.40(12)
N4 B1 N6 108.20(13)
N2 B1 H1 110.4
N4 B1 H1 110.4
N6 B1 H1 110.4
C2 C1 H1A 109.5
C2 C1 H1B 109.5
H1A C1 H1B 109.5
C2 C1 H1C 109.5
H1A C1 H1C 109.5
H1B C1 H1C 109.5
N1 C2 C3 110.21(14)
N1 C2 C1 121.80(14)
C3 C2 C1 127.98(14)
C4 C3 C2 105.50(14)
C4 C3 H3 127.2
C2 C3 H3 127.2
N2 C4 C3 108.13(14)
N2 C4 C5 123.18(15)
C3 C4 C5 128.68(15)
C4 C5 H5A 109.5
C4 C5 H5B 109.5
H5A C5 H5B 109.5
C4 C5 H5C 109.5
H5A C5 H5C 109.5
H5B C5 H5C 109.5
C7 C6 H6A 109.5
C7 C6 H6B 109.5
H6A C6 H6B 109.5
C7 C6 H6C 109.5
H6A C6 H6C 109.5
H6B C6 H6C 109.5
N3 C7 C8 109.43(15)
N3 C7 C6 121.29(14)
C8 C7 C6 129.25(15)
C9 C8 C7 105.96(14)
C9 C8 H8 127.0
C7 C8 H8 127.0
N4 C9 C8 107.65(14)
N4 C9 C10 122.35(15)
C8 C9 C10 129.97(15)
C9 C10 H10A 109.5
C9 C10 H10B 109.5
H10A C10 H10B 109.5
C9 C10 H10C 109.5
H10A C10 H10C 109.5
H10B C10 H10C 109.5
C12 C11 H11A 109.5
C12 C11 H11B 109.5
H11A C11 H11B 109.5
C12 C11 H11C 109.5
H11A C11 H11C 109.5
H11B C11 H11C 109.5
N5 C12 C13 109.27(14)
N5 C12 C11 122.22(14)
C13 C12 C11 128.51(15)
C14 C13 C12 106.21(14)
C14 C13 H13 126.9
C12 C13 H13 126.9
N6 C14 C13 107.61(14)
N6 C14 C15 123.40(15)
C13 C14 C15 128.95(15)
C14 C15 H15A 109.5
C14 C15 H15B 109.5
H15A C15 H15B 109.5
C14 C15 H15C 109.5
H15A C15 H15C 109.5
H15B C15 H15C 109.5
C24 N7 C16 121.25(16)
C24 N7 C16A 121.5(5)
C24 N7 H7N 121.7(14)
C16 N7 H7N 117.0(14)
C16A N7 H7N 113.3(14)
C24 N8 C19 122.13(14)
C24 N8 C18 122.14(14)
C19 N8 C18 115.48(13)
N7 C16 C17 107.98(17)
N7 C16 H16A 110.1
C17 C16 H16A 110.1
N7 C16 H16B 110.1
C17 C16 H16B 110.1
H16A C16 H16B 108.4
C18 C17 C16 108.98(17)
C18 C17 H17A 109.9
C16 C17 H17A 109.9
C18 C17 H17B 109.9
C16 C17 H17B 109.9
H17A C17 H17B 108.3
N7 C16A C17A 106.5(6)
N7 C16A H16C 110.4
C17A C16A H16C 110.4
N7 C16A H16D 110.4
C17A C16A H16D 110.4
H16C C16A H16D 108.6
C18 C17A C16A 111.6(7)
C18 C17A H17C 109.3
C16A C17A H17C 109.3
C18 C17A H17D 109.3
C16A C17A H17D 109.3
H17C C17A H17D 108.0
N8 C18 C17 110.79(14)
N8 C18 C17A 111.4(4)
N8 C18 H18A 109.5
C17 C18 H18A 109.5
C17A C18 H18A 133.7
N8 C18 H18B 109.5
C17 C18 H18B 109.5
C17A C18 H18B 77.7
H18A C18 H18B 108.1
N8 C19 C20 113.90(14)
N8 C19 H19A 108.8
C20 C19 H19A 108.8
N8 C19 H19B 108.8
C20 C19 H19B 108.8
H19A C19 H19B 107.7
C19 C20 C21 113.85(15)
C19 C20 H20A 108.8
C21 C20 H20A 108.8
C19 C20 H20B 108.8
C21 C20 H20B 108.8
H20A C20 H20B 107.7
C20 C21 C22 114.69(15)
C20 C21 H21A 108.6
C22 C21 H21A 108.6
C20 C21 H21B 108.6
C22 C21 H21B 108.6
H21A C21 H21B 107.6
C21 C22 C23 114.42(15)
C21 C22 H22A 108.7
C23 C22 H22A 108.7
C21 C22 H22B 108.7
C23 C22 H22B 108.7
H22A C22 H22B 107.6
C24 C23 C22 114.09(14)
C24 C23 H23A 108.7
C22 C23 H23A 108.7
C24 C23 H23B 108.7
C22 C23 H23B 108.7
H23A C23 H23B 107.6
N7 C24 N8 121.98(15)
N7 C24 C23 117.26(15)
N8 C24 C23 120.76(15)

loop_
_geom_bond_atom_site_label_1
_geom_bond_atom_site_label_2
_geom_bond_distance
Mo1 O3 1.7299(11)
Mo1 O2 1.7390(11)
Mo1 O1 1.7647(11)
Mo1 N5 2.3141(13)
Mo1 N3 2.3373(13)
Mo1 N1 2.3865(13)
N1 C2 1.343(2)
N1 N2 1.3740(18)
N2 C4 1.352(2)
N2 B1 1.539(2)
N3 C7 1.339(2)
N3 N4 1.3716(18)
N4 C9 1.354(2)
N4 B1 1.546(2)
N5 C12 1.3408(19)
N5 N6 1.3738(18)
N6 C14 1.3514(19)
N6 B1 1.547(2)
B1 H1 1.0000
C1 C2 1.494(2)
C1 H1A 0.9800
C1 H1B 0.9800
C1 H1C 0.9800
C2 C3 1.397(2)
C3 C4 1.379(2)
C3 H3 0.9500
C4 C5 1.496(2)
C5 H5A 0.9800
C5 H5B 0.9800
C5 H5C 0.9800
C6 C7 1.496(2)
C6 H6A 0.9800
C6 H6B 0.9800
C6 H6C 0.9800
C7 C8 1.403(2)
C8 C9 1.384(2)
C8 H8 0.9500
C9 C10 1.497(2)
C10 H10A 0.9800
C10 H10B 0.9800
C10 H10C 0.9800
C11 C12 1.495(2)
C11 H11A 0.9800
C11 H11B 0.9800
C11 H11C 0.9800
C12 C13 1.401(2)
C13 C14 1.383(2)
C13 H13 0.9500
C14 C15 1.496(2)
C15 H15A 0.9800
C15 H15B 0.9800
C15 H15C 0.9800
N7 C24 1.313(2)
N7 C16 1.466(2)
N7 C16A 1.466(3)
N7 H7N 0.93(2)
N8 C24 1.323(2)
N8 C19 1.472(2)
N8 C18 1.475(2)
C16 C17 1.515(3)
C16 H16A 0.9900
C16 H16B 0.9900
C17 C18 1.506(3)
C17 H17A 0.9900
C17 H17B 0.9900
C16A C17A 1.515(3)
C16A H16C 0.9900
C16A H16D 0.9900
C17A C18 1.507(3)
C17A H17C 0.9900
C17A H17D 0.9900
C18 H18A 0.9900
C18 H18B 0.9900
C19 C20 1.519(2)
C19 H19A 0.9900
C19 H19B 0.9900
C20 C21 1.528(3)
C20 H20A 0.9900
C20 H20B 0.9900
C21 C22 1.529(2)
C21 H21A 0.9900
C21 H21B 0.9900
C22 C23 1.536(2)
C22 H22A 0.9900
C22 H22B 0.9900
C23 C24 1.498(2)
C23 H23A 0.9900
C23 H23B 0.9900

loop_
_geom_torsion_atom_site_label_1
_geom_torsion_atom_site_label_2
_geom_torsion_atom_site_label_3
_geom_torsion_atom_site_label_4
_geom_torsion
O3 Mo1 N1 C2 -174.24(14)
O2 Mo1 N1 C2 -47.60(13)
O1 Mo1 N1 C2 57.57(13)
N5 Mo1 N1 C2 -136.52(14)
N3 Mo1 N1 C2 146.37(14)
O3 Mo1 N1 N2 1.4(2)
O2 Mo1 N1 N2 127.99(12)
O1 Mo1 N1 N2 -126.83(12)
N5 Mo1 N1 N2 39.08(11)
N3 Mo1 N1 N2 -38.04(11)
C2 N1 N2 C4 -0.10(17)
Mo1 N1 N2 C4 -176.52(10)
C2 N1 N2 B1 178.50(13)
Mo1 N1 N2 B1 2.09(18)
O3 Mo1 N3 C7 49.45(13)
O2 Mo1 N3 C7 172.92(13)
O1 Mo1 N3 C7 -56.35(13)
N5 Mo1 N3 C7 138.56(13)
N1 Mo1 N3 C7 -143.40(13)
O3 Mo1 N3 N4 -136.76(12)
O2 Mo1 N3 N4 -13.3(2)
O1 Mo1 N3 N4 117.44(12)
N5 Mo1 N3 N4 -47.64(11)
N1 Mo1 N3 N4 30.39(11)
C7 N3 N4 C9 0.92(17)
Mo1 N3 N4 C9 -173.89(10)
C7 N3 N4 B1 -173.00(13)
Mo1 N3 N4 B1 12.19(18)
O3 Mo1 N5 C12 -52.39(13)
O2 Mo1 N5 C12 52.02(13)
O1 Mo1 N5 C12 178.93(13)
N3 Mo1 N5 C12 -139.36(13)
N1 Mo1 N5 C12 139.98(13)
O3 Mo1 N5 N6 125.42(12)
O2 Mo1 N5 N6 -130.17(12)
O1 Mo1 N5 N6 -3.3(2)
N3 Mo1 N5 N6 38.45(11)
N1 Mo1 N5 N6 -42.21(11)
C12 N5 N6 C14 -0.65(17)
Mo1 N5 N6 C14 -178.82(10)
C12 N5 N6 B1 -177.45(13)
Mo1 N5 N6 B1 4.38(18)
C4 N2 B1 N4 -123.91(17)
N1 N2 B1 N4 57.83(17)
C4 N2 B1 N6 118.56(17)
N1 N2 B1 N6 -59.70(17)
C9 N4 B1 N2 120.71(17)
N3 N4 B1 N2 -66.86(17)
C9 N4 B1 N6 -121.63(16)
N3 N4 B1 N6 50.80(17)
C14 N6 B1 N2 -118.73(16)
N5 N6 B1 N2 57.34(17)
C14 N6 B1 N4 123.27(16)
N5 N6 B1 N4 -60.66(17)
N2 N1 C2 C3 -0.14(17)
Mo1 N1 C2 C3 176.10(10)
N2 N1 C2 C1 179.17(14)
Mo1 N1 C2 C1 -4.6(2)
N1 C2 C3 C4 0.33(18)
C1 C2 C3 C4 -178.93(16)
N1 N2 C4 C3 0.31(18)
B1 N2 C4 C3 -178.07(15)
N1 N2 C4 C5 -179.20(14)
B1 N2 C4 C5 2.4(3)
C2 C3 C4 N2 -0.38(18)
C2 C3 C4 C5 179.09(16)
N4 N3 C7 C8 -0.32(17)
Mo1 N3 C7 C8 174.42(10)
N4 N3 C7 C6 -178.82(14)
Mo1 N3 C7 C6 -4.1(2)
N3 C7 C8 C9 -0.38(18)
C6 C7 C8 C9 177.97(16)
N3 N4 C9 C8 -1.16(17)
B1 N4 C9 C8 171.80(15)
N3 N4 C9 C10 176.76(14)
B1 N4 C9 C10 -10.3(2)
C7 C8 C9 N4 0.93(18)
C7 C8 C9 C10 -176.78(16)
N6 N5 C12 C13 0.65(17)
Mo1 N5 C12 C13 178.79(10)
N6 N5 C12 C11 -179.43(15)
Mo1 N5 C12 C11 -1.3(2)
N5 C12 C13 C14 -0.43(18)
C11 C12 C13 C14 179.66(17)
N5 N6 C14 C13 0.38(17)
B1 N6 C14 C13 176.77(14)
N5 N6 C14 C15 -177.39(14)
B1 N6 C14 C15 -1.0(3)
C12 C13 C14 N6 0.02(18)
C12 C13 C14 C15 177.63(16)
C24 N7 C16 C17 38.2(3)
C16A N7 C16 C17 -59.1(13)
N7 C16 C17 C18 -57.5(2)
C24 N7 C16A C17A -43.5(11)
C16 N7 C16A C17A 52.6(7)
N7 C16A C17A C18 55.3(12)
C24 N8 C18 C17 -19.5(2)
C19 N8 C18 C17 166.13(15)
C24 N8 C18 C17A 17.4(5)
C19 N8 C18 C17A -157.0(4)
C16 C17 C18 N8 49.2(2)
C16 C17 C18 C17A -48.6(6)
C16A C17A C18 N8 -44.3(8)
C16A C17A C18 C17 51.6(6)
C24 N8 C19 C20 72.8(2)
C18 N8 C19 C20 -112.84(16)
N8 C19 C20 C21 -78.86(19)
C19 C20 C21 C22 58.7(2)
C20 C21 C22 C23 -61.7(2)
C21 C22 C23 C24 80.25(19)
C16 N7 C24 N8 -7.3(3)
C16A N7 C24 N8 17.7(6)
C16 N7 C24 C23 172.75(18)
C16A N7 C24 C23 -162.2(6)
C19 N8 C24 N7 170.99(16)
C18 N8 C24 N7 -3.0(3)
C19 N8 C24 C23 -9.1(2)
C18 N8 C24 C23 176.87(15)
C22 C23 C24 N7 120.14(17)
C22 C23 C24 N8 -59.8(2)
